data_2102328
loop_
_publ_author_name
'Marsh, Richard E.'

_publ_section_title
;
 Space group <i>Cc</i>: an update
;
_journal_issue 2
_journal_name_full 'Acta Crystallographica Section B'
_journal_page_first 252
_journal_page_last 253
_journal_paper_doi 10.1107/S0108768104003878
_journal_volume 60
_journal_year 2004
_chemical_formula_moiety 'C22 H20 N6 S6 Cu2'
_chemical_formula_sum 'C22 H20 Cu2 N6 S6'
_space_group_crystal_system monoclinic
_space_group_IT_number 15
_symmetry_space_group_name_H-M 'C 1 2/c 1'
_audit_creation_method CRYM
_cell_angle_alpha 90
_cell_angle_beta 112.18
_cell_angle_gamma 90
_cell_formula_units_Z 4
_cell_length_a 15.0200
_cell_length_b 9.9514
_cell_length_c 19.7230
_cell_volume 2729.853
_cod_data_source_file bk0142.cif
_cod_data_source_block EGEWIW
_cod_depositor_comments
;
 Adding the _cell_formula_units_Z data item.

 Antanas Vaitkus,
 2017-08-05

  Added moiety chemical formula from Marsh (2004) paper.
  The summary chemical formula is calculated from moiety formula using
  AdHocParser
  (svn://www.crystallography.net/cod-tools/trunk/Formulae/AdHocParser.yp,
  revision 1441.)

  Andrius Merkys
  2013-11-11
;
_cod_original_sg_symbol_H-M C2/c
_cod_database_code 2102328

loop_
_atom_site_label
_atom_site_type_symbol
_atom_site_fract_x
_atom_site_fract_y
_atom_site_fract_z
Cu1 Cu 0.08347 0.42804 0.31754
S1 S 0.11585 0.20495 0.33035
C1 C 0.22865 0.18330 0.39560
N1 N 0.28270 0.28985 0.42750
C2 C 0.37290 0.28265 0.47940
C3 C 0.41305 0.16200 0.50225
C4 C 0.35985 0.04745 0.47130
C5 C 0.27040 0.05745 0.41865
N2 N 0.18080 0.56135 0.37905
C6 C 0.25315 0.61175 0.41170
S2 S 0.35795 0.67375 0.45940
S3 S 0.07180 0.48395 0.19140
C7 C 0.07710 0.65765 0.19165
N3 N -0.00170 0.73110 0.15980
C8 C -0.00330 0.86480 0.15630
C9 C 0.08025 0.93695 0.18670
C15 C 0.16475 0.86645 0.22240
C16 C 0.16415 0.72890 0.22465
